data_7100721
loop_
_publ_author_name
'D.V. Graham'
'E. Hevia'
'A.R. Kennedy'
'R.E. Mulvey'
'C.T. O'Hara'
'C. Talmard'

_publ_section_title
;
Building an extended inverse crown motif via
alkali-metal-mediated alpha-magnesiation of
furan
;
_journal_name_full 'Chemical Communications'
_journal_paper_doi 10.1039/b514985a
_journal_year 2006
_chemical_formula_sum 'C45 H100 Mg N9 Na'
_chemical_formula_weight 814.64
_space_group_IT_number 14
_symmetry_cell_setting monoclinic
_symmetry_space_group_name_Hall '-P 2ybc'
_symmetry_space_group_name_H-M 'P 1 21/c 1'
_cell_angle_alpha 90.00
_cell_angle_beta 90.145(1)
_cell_angle_gamma 90.00
_cell_formula_units_Z 4
_cell_length_a 16.3726(3)
_cell_length_b 14.8374(2)
_cell_length_c 21.3411(4)
_cell_measurement_temperature 123(2)
_cell_volume 5184.31(15)
_diffrn_ambient_temperature 123(2)
_exptl_crystal_density_diffrn 1.044
_cod_depositor_comments
;
The following automatic conversions were performed:
'_symmetry_cell_setting' value 'MONOCLINIC' changed to 'monoclinic'
according to '/home/saulius/struct/CIF-dictionaries/cif_core.dic'
dictionary named 'cif_core.dic' version 2.4.1 from 2010-06-29.

Automatic conversion script
Id: cif_fix_enum 1527 2010-12-29 10:47:43Z saulius 
;
_cod_original_sg_symbol_H-M 'P 21/c'
_cod_database_code 7100721

loop_
_symmetry_equiv_pos_as_xyz
'x, y, z'
'-x, y+1/2, -z+1/2'
'-x, -y, -z'
'x, -y-1/2, z-1/2'

loop_
_atom_site_label
_atom_site_type_symbol
_atom_site_fract_x
_atom_site_fract_y
_atom_site_fract_z
_atom_site_U_iso_or_equiv
_atom_site_adp_type
_atom_site_occupancy
_atom_site_symmetry_multiplicity
_atom_site_calc_flag
_atom_site_refinement_flags
_atom_site_disorder_assembly
_atom_site_disorder_group
Mg1 Mg -0.23661(3) 0.73033(3) 1.23564(2) 0.02347(12) Uani 1 1 d . . .
Na1 Na 0.26512(4) 0.69269(4) 1.02955(3) 0.03252(15) Uani 1 1 d . . .
N1 N 0.39785(9) 0.78488(11) 1.04272(9) 0.0463(4) Uani 1 1 d . . .
N2 N 0.26895(11) 0.73968(10) 1.14149(7) 0.0419(4) Uani 1 1 d . . .
N3 N 0.14375(9) 0.83107(11) 1.05658(8) 0.0415(4) Uani 1 1 d . . .
N4 N 0.25273(11) 0.69009(11) 0.91070(7) 0.0472(4) Uani 1 1 d . . .
N5 N 0.16441(10) 0.57082(11) 1.00434(9) 0.0505(4) Uani 1 1 d . . .
N6 N 0.33289(10) 0.51039(10) 1.04813(6) 0.0375(3) Uani 1 1 d . . .
N7 N -0.33355(7) 0.65694(8) 1.26953(6) 0.0238(3) Uani 1 1 d . A .
N8 N -0.25248(8) 0.82990(9) 1.17055(6) 0.0274(3) Uani 1 1 d . A .
N9 N -0.11967(11) 0.69863(13) 1.26262(10) 0.0251(4) Uani 0.80 1 d P A 1
C1 C 0.46200(13) 0.71788(15) 1.03291(14) 0.0672(7) Uani 1 1 d . . .
H1A H 0.4603 0.6969 0.9894 0.101 Uiso 1 1 calc R . .
H1B H 0.4533 0.6667 1.0612 0.101 Uiso 1 1 calc R . .
H1C H 0.5154 0.7451 1.0416 0.101 Uiso 1 1 calc R . .
C2 C 0.41580(14) 0.86181(16) 1.00214(16) 0.0781(9) Uani 1 1 d . . .
H2A H 0.4708 0.8843 1.0113 0.117 Uiso 1 1 calc R . .
H2B H 0.3758 0.9097 1.0097 0.117 Uiso 1 1 calc R . .
H2C H 0.4128 0.8429 0.9582 0.117 Uiso 1 1 calc R . .
C3 C 0.39618(13) 0.81585(17) 1.10897(13) 0.0673(7) Uani 1 1 d . . .
H3A H 0.3682 0.8750 1.1106 0.081 Uiso 1 1 calc R . .
H3B H 0.4531 0.8252 1.1233 0.081 Uiso 1 1 calc R . .
C4 C 0.35497(16) 0.75348(17) 1.15352(11) 0.0630(6) Uani 1 1 d . . .
H4A H 0.3829 0.6944 1.1520 0.076 Uiso 1 1 calc R . .
H4B H 0.3615 0.7776 1.1965 0.076 Uiso 1 1 calc R . .
C5 C 0.2401(2) 0.66384(16) 1.17989(10) 0.0766(8) Uani 1 1 d . . .
H5A H 0.2677 0.6084 1.1667 0.115 Uiso 1 1 calc R . .
H5B H 0.1810 0.6569 1.1745 0.115 Uiso 1 1 calc R . .
H5C H 0.2524 0.6757 1.2241 0.115 Uiso 1 1 calc R . .
C6 C 0.22129(15) 0.82102(14) 1.15696(9) 0.0531(5) Uani 1 1 d . . .
H6A H 0.2535 0.8749 1.1452 0.064 Uiso 1 1 calc R . .
H6B H 0.2128 0.8230 1.2028 0.064 Uiso 1 1 calc R . .
C7 C 0.14066(13) 0.82579(14) 1.12535(10) 0.0541(5) Uani 1 1 d . . .
H7A H 0.1086 0.7719 1.1372 0.065 Uiso 1 1 calc R . .
H7B H 0.1111 0.8793 1.1412 0.065 Uiso 1 1 calc R . .
C8 C 0.05920(13) 0.8320(2) 1.03345(16) 0.0833(9) Uani 1 1 d . . .
H8A H 0.0311 0.8855 1.0495 0.125 Uiso 1 1 calc R . .
H8B H 0.0308 0.7777 1.0479 0.125 Uiso 1 1 calc R . .
H8C H 0.0592 0.8334 0.9875 0.125 Uiso 1 1 calc R . .
C9 C 0.18352(13) 0.91445(14) 1.03678(10) 0.0499(5) Uani 1 1 d . . .
H9A H 0.1790 0.9206 0.9912 0.075 Uiso 1 1 calc R . .
H9B H 0.2413 0.9128 1.0488 0.075 Uiso 1 1 calc R . .
H9C H 0.1569 0.9659 1.0570 0.075 Uiso 1 1 calc R . .
C10 C 0.32708(19) 0.68449(18) 0.87281(11) 0.0758(8) Uani 1 1 d . . .
H10A H 0.3124 0.6846 0.8283 0.114 Uiso 1 1 calc R . .
H10B H 0.3564 0.6287 0.8829 0.114 Uiso 1 1 calc R . .
H10C H 0.3622 0.7364 0.8819 0.114 Uiso 1 1 calc R . .
C11 C 0.2137(2) 0.77707(16) 0.89810(12) 0.0746(8) Uani 1 1 d . . .
H11A H 0.1978 0.7802 0.8538 0.112 Uiso 1 1 calc R . .
H11B H 0.2521 0.8259 0.9076 0.112 Uiso 1 1 calc R . .
H11C H 0.1650 0.7833 0.9244 0.112 Uiso 1 1 calc R . .
C12 C 0.19782(16) 0.61657(16) 0.89432(10) 0.0637(7) Uani 1 1 d . . .
H12A H 0.2303 0.5608 0.8889 0.076 Uiso 1 1 calc R . .
H12B H 0.1714 0.6304 0.8537 0.076 Uiso 1 1 calc R . .
C13 C 0.13255(14) 0.59968(17) 0.94255(13) 0.0683(7) Uani 1 1 d . . .
H13A H 0.1004 0.6556 0.9481 0.082 Uiso 1 1 calc R . .
H13B H 0.0950 0.5527 0.9265 0.082 Uiso 1 1 calc R . .
C14 C 0.09985(14) 0.57764(18) 1.05204(15) 0.0789(8) Uani 1 1 d . . .
H14A H 0.0534 0.5399 1.0397 0.118 Uiso 1 1 calc R . .
H14B H 0.0820 0.6405 1.0556 0.118 Uiso 1 1 calc R . .
H14C H 0.1212 0.5571 1.0925 0.118 Uiso 1 1 calc R . .
C15 C 0.19506(14) 0.47795(13) 1.00189(12) 0.0595(6) Uani 1 1 d . . .
H15A H 0.2203 0.4674 0.9604 0.071 Uiso 1 1 calc R . .
H15B H 0.1484 0.4359 1.0060 0.071 Uiso 1 1 calc R . .
C16 C 0.25726(14) 0.45701(13) 1.05258(11) 0.0536(5) Uani 1 1 d . . .
H16A H 0.2320 0.4681 1.0940 0.064 Uiso 1 1 calc R . .
H16B H 0.2714 0.3922 1.0503 0.064 Uiso 1 1 calc R . .
C17 C 0.38717(15) 0.48622(14) 1.10038(10) 0.0556(6) Uani 1 1 d . . .
H17A H 0.4017 0.4223 1.0974 0.083 Uiso 1 1 calc R . .
H17B H 0.3592 0.4973 1.1402 0.083 Uiso 1 1 calc R . .
H17C H 0.4369 0.5229 1.0984 0.083 Uiso 1 1 calc R . .
C18 C 0.37591(13) 0.48969(15) 0.99012(9) 0.0512(5) Uani 1 1 d . . .
H18A H 0.3860 0.4247 0.9877 0.077 Uiso 1 1 calc R . .
H18B H 0.4281 0.5220 0.9894 0.077 Uiso 1 1 calc R . .
H18C H 0.3425 0.5085 0.9543 0.077 Uiso 1 1 calc R . .
C19 C -0.39203(9) 0.60817(10) 1.22967(7) 0.0286(3) Uani 1 1 d . . .
C20 C -0.48048(10) 0.64029(12) 1.23989(9) 0.0382(4) Uani 1 1 d . A .
H20A H -0.4863 0.7024 1.2235 0.046 Uiso 1 1 calc R . .
H20B H -0.5181 0.6009 1.2159 0.046 Uiso 1 1 calc R . .
C21 C -0.50451(11) 0.63892(14) 1.30837(10) 0.0482(5) Uani 1 1 d . . .
H21A H -0.5067 0.5759 1.3235 0.058 Uiso 1 1 calc R A .
H21B H -0.5594 0.6658 1.3134 0.058 Uiso 1 1 calc R . .
C22 C -0.44241(11) 0.69210(13) 1.34698(9) 0.0417(4) Uani 1 1 d . A .
H22A H -0.4559 0.6863 1.3920 0.050 Uiso 1 1 calc R . .
H22B H -0.4461 0.7567 1.3357 0.050 Uiso 1 1 calc R . .
C23 C -0.35420(10) 0.65892(10) 1.33622(7) 0.0296(3) Uani 1 1 d . . .
C24 C -0.36985(11) 0.62717(13) 1.16157(8) 0.0399(4) Uani 1 1 d . A .
H24A H -0.3674 0.6924 1.1548 0.060 Uiso 1 1 calc R . .
H24B H -0.4114 0.6008 1.1339 0.060 Uiso 1 1 calc R . .
H24C H -0.3165 0.6005 1.1522 0.060 Uiso 1 1 calc R . .
C25 C -0.39073(11) 0.50346(11) 1.23629(10) 0.0414(4) Uani 1 1 d . A .
H25A H -0.3341 0.4821 1.2356 0.062 Uiso 1 1 calc R . .
H25B H -0.4210 0.4763 1.2014 0.062 Uiso 1 1 calc R . .
H25C H -0.4163 0.4862 1.2760 0.062 Uiso 1 1 calc R . .
C26 C -0.34135(14) 0.56845(13) 1.37143(9) 0.0475(5) Uani 1 1 d . A .
H26A H -0.3859 0.5269 1.3610 0.071 Uiso 1 1 calc R . .
H26B H -0.3409 0.5795 1.4167 0.071 Uiso 1 1 calc R . .
H26C H -0.2891 0.5418 1.3588 0.071 Uiso 1 1 calc R . .
C27 C -0.29654(11) 0.72556(12) 1.36828(7) 0.0360(4) Uani 1 1 d . A .
H27A H -0.2400 0.7050 1.3634 0.054 Uiso 1 1 calc R . .
H27B H -0.3098 0.7293 1.4129 0.054 Uiso 1 1 calc R . .
H27C H -0.3028 0.7852 1.3491 0.054 Uiso 1 1 calc R . .
C28 C -0.21080(10) 0.82644(12) 1.10968(8) 0.0351(4) Uani 1 1 d . . .
C29 C -0.27159(12) 0.83311(17) 1.05444(8) 0.0502(5) Uani 1 1 d . A .
H29A H -0.2407 0.8380 1.0148 0.060 Uiso 1 1 calc R . .
H29B H -0.3045 0.7772 1.0526 0.060 Uiso 1 1 calc R . .
C30 C -0.32883(12) 0.91404(17) 1.06024(9) 0.0547(6) Uani 1 1 d . . .
H30A H -0.2972 0.9706 1.0565 0.066 Uiso 1 1 calc R A .
H30B H -0.3699 0.9126 1.0261 0.066 Uiso 1 1 calc R . .
C31 C -0.37127(11) 0.91096(13) 1.12317(9) 0.0419(4) Uani 1 1 d . A .
H31A H -0.4080 0.8580 1.1244 0.050 Uiso 1 1 calc R . .
H31B H -0.4052 0.9657 1.1281 0.050 Uiso 1 1 calc R . .
C32 C -0.31031(10) 0.90512(11) 1.17800(8) 0.0335(4) Uani 1 1 d . . .
C33 C -0.16766(12) 0.73581(14) 1.10497(9) 0.0443(4) Uani 1 1 d . A .
H33A H -0.1279 0.7302 1.1392 0.066 Uiso 1 1 calc R . .
H33B H -0.1393 0.7317 1.0647 0.066 Uiso 1 1 calc R . .
H33C H -0.2080 0.6872 1.1080 0.066 Uiso 1 1 calc R . .
C34 C -0.14331(12) 0.89846(15) 1.10049(11) 0.0533(5) Uani 1 1 d . A .
H34A H -0.1685 0.9582 1.0972 0.080 Uiso 1 1 calc R . .
H34B H -0.1129 0.8854 1.0621 0.080 Uiso 1 1 calc R . .
H34C H -0.1059 0.8973 1.1364 0.080 Uiso 1 1 calc R . .
C35 C -0.27094(14) 0.99950(13) 1.18760(12) 0.0567(6) Uani 1 1 d . A .
H35A H -0.2270 0.9952 1.2187 0.085 Uiso 1 1 calc R . .
H35B H -0.3125 1.0420 1.2024 0.085 Uiso 1 1 calc R . .
H35C H -0.2485 1.0209 1.1478 0.085 Uiso 1 1 calc R . .
C36 C -0.35976(13) 0.88793(13) 1.23717(9) 0.0466(5) Uani 1 1 d . A .
H36A H -0.3850 0.8281 1.2348 0.070 Uiso 1 1 calc R . .
H36B H -0.4025 0.9339 1.2410 0.070 Uiso 1 1 calc R . .
H36C H -0.3236 0.8907 1.2738 0.070 Uiso 1 1 calc R . .
C37 C -0.08580(12) 0.60697(16) 1.25682(12) 0.0299(4) Uani 0.80 1 d P A 1
C38 C -0.05691(15) 0.56958(16) 1.32020(13) 0.0392(5) Uani 0.80 1 d P A 1
H38A H -0.1049 0.5595 1.3475 0.047 Uiso 0.80 1 calc PR A 1
H38B H -0.0298 0.5107 1.3135 0.047 Uiso 0.80 1 calc PR A 1
C39 C 0.00221(17) 0.63332(17) 1.35292(13) 0.0531(7) Uani 0.80 1 d P A 1
H39A H 0.0533 0.6379 1.3285 0.064 Uiso 0.80 1 calc PR A 1
H39B H 0.0159 0.6097 1.3950 0.064 Uiso 0.80 1 calc PR A 1
C40 C -0.03704(16) 0.72634(16) 1.35892(11) 0.0460(6) Uani 0.80 1 d P A 1
H40A H 0.0033 0.7688 1.3770 0.055 Uiso 0.80 1 calc PR A 1
H40B H -0.0837 0.7225 1.3882 0.055 Uiso 0.80 1 calc PR A 1
C41 C -0.06740(14) 0.76373(18) 1.29550(11) 0.0297(4) Uani 0.80 1 d P A 1
C42 C -0.15471(17) 0.54513(18) 1.23352(14) 0.0378(6) Uani 0.80 1 d P A 1
H42A H -0.2015 0.5497 1.2619 0.057 Uiso 0.80 1 calc PR A 1
H42B H -0.1352 0.4827 1.2325 0.057 Uiso 0.80 1 calc PR A 1
H42C H -0.1714 0.5636 1.1913 0.057 Uiso 0.80 1 calc PR A 1
C43 C -0.01568(14) 0.59646(16) 1.20833(12) 0.0444(5) Uani 0.80 1 d P A 1
H43A H -0.0300 0.6289 1.1698 0.067 Uiso 0.80 1 calc PR A 1
H43B H -0.0078 0.5324 1.1988 0.067 Uiso 0.80 1 calc PR A 1
H43C H 0.0349 0.6215 1.2258 0.067 Uiso 0.80 1 calc PR A 1
C44 C 0.00743(17) 0.7968(2) 1.25735(19) 0.0425(7) Uani 0.80 1 d P A 1
H44A H 0.0487 0.7491 1.2559 0.064 Uiso 0.80 1 calc PR A 1
H44B H 0.0306 0.8505 1.2774 0.064 Uiso 0.80 1 calc PR A 1
H44C H -0.0099 0.8119 1.2146 0.064 Uiso 0.80 1 calc PR A 1
C45 C -0.11812(15) 0.84847(18) 1.30824(12) 0.0362(5) Uani 0.80 1 d P A 1
H45A H -0.1370 0.8740 1.2684 0.054 Uiso 0.80 1 calc PR A 1
H45B H -0.0844 0.8929 1.3303 0.054 Uiso 0.80 1 calc PR A 1
H45C H -0.1654 0.8327 1.3341 0.054 Uiso 0.80 1 calc PR A 1
N10 N -0.1276(5) 0.7187(6) 1.2807(4) 0.025(2) Uiso 0.20 1 d P A 2
C46 C -0.0848(6) 0.6336(8) 1.2791(5) 0.035(3) Uiso 0.20 1 d P A 2
C47 C 0.0024(6) 0.6413(7) 1.2512(5) 0.048(2) Uiso 0.20 1 d P A 2
H47A H -0.0016 0.6537 1.2057 0.058 Uiso 0.20 1 calc PR A 2
H47B H 0.0313 0.5832 1.2567 0.058 Uiso 0.20 1 calc PR A 2
C48 C 0.0523(6) 0.7176(7) 1.2834(5) 0.044(2) Uiso 0.20 1 d P A 2
H48A H 0.0631 0.7019 1.3277 0.053 Uiso 0.20 1 calc PR A 2
H48B H 0.1053 0.7256 1.2619 0.053 Uiso 0.20 1 calc PR A 2
C49 C 0.0021(9) 0.8051(11) 1.2796(6) 0.040(4) Uiso 0.20 1 d P A 2
H49A H 0.0317 0.8534 1.3021 0.048 Uiso 0.20 1 calc PR A 2
H49B H -0.0029 0.8234 1.2352 0.048 Uiso 0.20 1 calc PR A 2
C50 C -0.0837(6) 0.7958(8) 1.3076(4) 0.024(2) Uiso 0.20 1 d P A 2
C51 C -0.0776(7) 0.5886(8) 1.3462(5) 0.044(3) Uiso 0.20 1 d P A 2
H51A H -0.0476 0.6289 1.3744 0.066 Uiso 0.20 1 calc PR A 2
H51B H -0.0483 0.5312 1.3427 0.066 Uiso 0.20 1 calc PR A 2
H51C H -0.1324 0.5777 1.3630 0.066 Uiso 0.20 1 calc PR A 2
C52 C -0.1316(8) 0.5674(9) 1.2379(6) 0.042(3) Uiso 0.20 1 d P A 2
H52A H -0.1874 0.5606 1.2539 0.063 Uiso 0.20 1 calc PR A 2
H52B H -0.1041 0.5088 1.2385 0.063 Uiso 0.20 1 calc PR A 2
H52C H -0.1336 0.5903 1.1948 0.063 Uiso 0.20 1 calc PR A 2
C53 C -0.1303(6) 0.8820(7) 1.2916(5) 0.034(2) Uiso 0.20 1 d P A 2
H53A H -0.1382 0.8858 1.2461 0.051 Uiso 0.20 1 calc PR A 2
H53B H -0.0991 0.9344 1.3060 0.051 Uiso 0.20 1 calc PR A 2
H53C H -0.1836 0.8811 1.3123 0.051 Uiso 0.20 1 calc PR A 2
C54 C -0.0733(6) 0.7939(7) 1.3802(4) 0.042(2) Uiso 0.20 1 d P A 2
H54A H -0.0436 0.7394 1.3925 0.063 Uiso 0.20 1 calc PR A 2
H54B H -0.1272 0.7941 1.4000 0.063 Uiso 0.20 1 calc PR A 2
H54C H -0.0426 0.8472 1.3938 0.063 Uiso 0.20 1 calc PR A 2

loop_
_atom_site_aniso_label
_atom_site_aniso_U_11
_atom_site_aniso_U_22
_atom_site_aniso_U_33
_atom_site_aniso_U_23
_atom_site_aniso_U_13
_atom_site_aniso_U_12
Mg1 0.0244(2) 0.0233(2) 0.0228(2) 0.00093(19) -0.00112(18) -0.00154(19)
Na1 0.0347(3) 0.0387(4) 0.0242(3) -0.0026(3) 0.0001(2) -0.0112(3)
N1 0.0277(7) 0.0366(8) 0.0747(12) -0.0032(8) -0.0002(7) -0.0015(6)
N2 0.0653(10) 0.0336(8) 0.0268(7) -0.0032(6) -0.0014(7) 0.0110(7)
N3 0.0281(7) 0.0430(8) 0.0533(9) -0.0029(7) 0.0033(6) 0.0055(6)
N4 0.0757(12) 0.0398(9) 0.0260(7) -0.0018(6) -0.0059(7) 0.0148(8)
N5 0.0393(8) 0.0376(9) 0.0746(12) -0.0082(8) -0.0064(8) -0.0093(7)
N6 0.0541(9) 0.0310(7) 0.0275(7) 0.0026(6) 0.0004(6) 0.0063(6)
N7 0.0247(6) 0.0252(6) 0.0216(6) -0.0016(5) -0.0001(5) -0.0028(5)
N8 0.0315(7) 0.0274(6) 0.0234(6) 0.0037(5) 0.0018(5) 0.0010(5)
N9 0.0246(9) 0.0230(9) 0.0278(10) -0.0021(8) -0.0028(8) -0.0021(7)
C1 0.0455(12) 0.0481(13) 0.108(2) -0.0132(13) -0.0065(12) 0.0132(10)
C2 0.0468(12) 0.0444(12) 0.143(3) 0.0165(15) 0.0274(14) 0.0008(10)
C3 0.0407(11) 0.0601(14) 0.101(2) -0.0400(14) -0.0233(12) 0.0012(10)
C4 0.0783(16) 0.0617(14) 0.0489(12) -0.0177(11) -0.0295(12) 0.0115(12)
C5 0.150(3) 0.0440(12) 0.0355(11) 0.0065(9) 0.0183(14) 0.0131(14)
C6 0.0821(15) 0.0434(11) 0.0338(10) -0.0084(8) 0.0089(10) 0.0148(10)
C7 0.0600(13) 0.0448(11) 0.0575(13) -0.0022(9) 0.0304(10) 0.0111(9)
C8 0.0344(11) 0.0798(18) 0.135(3) -0.0238(17) -0.0100(13) 0.0182(11)
C9 0.0587(12) 0.0443(11) 0.0467(11) 0.0024(9) 0.0060(9) 0.0068(9)
C10 0.120(2) 0.0649(16) 0.0424(12) 0.0088(11) 0.0275(13) 0.0237(15)
C11 0.123(2) 0.0503(13) 0.0502(13) 0.0032(11) -0.0055(14) 0.0311(14)
C12 0.0927(18) 0.0526(13) 0.0456(12) -0.0143(10) -0.0368(12) 0.0172(12)
C13 0.0556(13) 0.0553(13) 0.0939(19) -0.0185(13) -0.0425(14) -0.0020(11)
C14 0.0466(13) 0.0631(16) 0.127(3) -0.0122(16) 0.0211(14) -0.0216(11)
C15 0.0609(13) 0.0333(10) 0.0843(17) -0.0086(11) -0.0066(12) -0.0156(9)
C16 0.0772(15) 0.0254(9) 0.0583(13) 0.0050(9) 0.0085(11) -0.0058(9)
C17 0.0866(16) 0.0411(11) 0.0389(11) 0.0045(9) -0.0102(10) 0.0185(10)
C18 0.0614(13) 0.0548(12) 0.0374(10) -0.0043(9) 0.0012(9) 0.0202(10)
C19 0.0266(7) 0.0280(8) 0.0310(8) -0.0052(6) -0.0008(6) -0.0032(6)
C20 0.0264(8) 0.0384(9) 0.0499(10) -0.0066(8) -0.0035(7) -0.0018(7)
C21 0.0303(9) 0.0533(12) 0.0611(12) -0.0095(10) 0.0155(8) -0.0054(8)
C22 0.0405(9) 0.0457(10) 0.0391(9) -0.0081(8) 0.0178(7) -0.0067(8)
C23 0.0370(8) 0.0269(8) 0.0248(7) 0.0011(6) 0.0042(6) -0.0047(6)
C24 0.0403(9) 0.0505(11) 0.0288(8) -0.0099(8) -0.0040(7) -0.0104(8)
C25 0.0402(9) 0.0281(8) 0.0560(11) -0.0107(8) -0.0016(8) -0.0044(7)
C26 0.0709(13) 0.0366(10) 0.0349(9) 0.0109(8) -0.0034(9) -0.0106(9)
C27 0.0502(10) 0.0352(9) 0.0224(8) -0.0003(7) 0.0003(7) -0.0084(7)
C28 0.0320(8) 0.0469(10) 0.0263(8) 0.0090(7) 0.0029(6) -0.0001(7)
C29 0.0422(10) 0.0847(15) 0.0238(8) 0.0082(9) 0.0013(7) 0.0049(10)
C30 0.0431(10) 0.0831(16) 0.0380(10) 0.0230(10) -0.0037(8) 0.0095(10)
C31 0.0354(9) 0.0474(11) 0.0428(10) 0.0102(8) -0.0002(7) 0.0080(8)
C32 0.0396(9) 0.0272(8) 0.0337(9) 0.0048(7) 0.0000(7) 0.0032(7)
C33 0.0457(10) 0.0551(11) 0.0322(9) 0.0003(8) 0.0118(8) 0.0078(9)
C34 0.0351(9) 0.0637(13) 0.0611(13) 0.0271(11) 0.0064(9) -0.0035(9)
C35 0.0644(13) 0.0285(9) 0.0772(16) 0.0038(10) -0.0122(11) 0.0017(9)
C36 0.0649(12) 0.0347(10) 0.0402(10) 0.0022(8) 0.0133(9) 0.0198(9)
C37 0.0247(10) 0.0267(11) 0.0384(12) -0.0006(10) -0.0026(9) 0.0014(8)
C38 0.0403(12) 0.0307(11) 0.0465(14) 0.0084(11) -0.0100(11) -0.0024(9)
C39 0.0563(15) 0.0472(14) 0.0556(15) 0.0129(12) -0.0299(12) -0.0061(12)
C40 0.0520(14) 0.0447(13) 0.0413(13) 0.0040(11) -0.0193(11) -0.0146(11)
C41 0.0284(10) 0.0283(11) 0.0323(11) 0.0002(10) -0.0039(9) -0.0054(9)
C42 0.0295(12) 0.0257(12) 0.0584(17) -0.0114(11) -0.0053(11) 0.0038(10)
C43 0.0345(11) 0.0408(12) 0.0579(15) -0.0016(11) 0.0077(10) 0.0078(9)
C44 0.0281(12) 0.0380(15) 0.061(2) 0.0060(16) 0.0032(14) -0.0090(9)
C45 0.0400(12) 0.0290(12) 0.0396(13) -0.0069(11) -0.0026(10) -0.0100(11)

loop_
_geom_bond_atom_site_label_1
_geom_bond_atom_site_label_2
_geom_bond_distance
_geom_bond_site_symmetry_2
_geom_bond_publ_flag
Mg1 N10 2.032(9) . ?
Mg1 N8 2.0441(13) . ?
Mg1 N9 2.0525(19) . ?
Mg1 N7 2.0576(13) . ?
Na1 N2 2.4892(15) . ?
Na1 N5 2.5047(16) . ?
Na1 N4 2.5443(16) . ?
Na1 N1 2.5825(16) . ?
Na1 N3 2.9160(16) . ?
Na1 N6 2.9498(16) . ?
N1 C1 1.462(2) . ?
N1 C2 1.463(3) . ?
N1 C3 1.487(3) . ?
N2 C4 1.446(3) . ?
N2 C5 1.471(3) . ?
N2 C6 1.475(2) . ?
N3 C9 1.461(3) . ?
N3 C8 1.468(3) . ?
N3 C7 1.471(3) . ?
N4 C12 1.456(3) . ?
N4 C11 1.465(3) . ?
N4 C10 1.466(3) . ?
N5 C15 1.467(3) . ?
N5 C14 1.473(3) . ?
N5 C13 1.480(3) . ?
N6 C18 1.459(2) . ?
N6 C17 1.469(2) . ?
N6 C16 1.473(3) . ?
N7 C23 1.4639(19) . ?
N7 C19 1.4697(18) . ?
N8 C28 1.470(2) . ?
N8 C32 1.472(2) . ?
N9 C41 1.468(3) . ?
N9 C37 1.474(3) . ?
C1 H1A 0.9800 . ?
C1 H1B 0.9800 . ?
C1 H1C 0.9800 . ?
C2 H2A 0.9800 . ?
C2 H2B 0.9800 . ?
C2 H2C 0.9800 . ?
C3 C4 1.489(4) . ?
C3 H3A 0.9900 . ?
C3 H3B 0.9900 . ?
C4 H4A 0.9900 . ?
C4 H4B 0.9900 . ?
C5 H5A 0.9800 . ?
C5 H5B 0.9800 . ?
C5 H5C 0.9800 . ?
C6 C7 1.483(3) . ?
C6 H6A 0.9900 . ?
C6 H6B 0.9900 . ?
C7 H7A 0.9900 . ?
C7 H7B 0.9900 . ?
C8 H8A 0.9800 . ?
C8 H8B 0.9800 . ?
C8 H8C 0.9800 . ?
C9 H9A 0.9800 . ?
C9 H9B 0.9800 . ?
C9 H9C 0.9800 . ?
C10 H10A 0.9800 . ?
C10 H10B 0.9800 . ?
C10 H10C 0.9800 . ?
C11 H11A 0.9800 . ?
C11 H11B 0.9800 . ?
C11 H11C 0.9800 . ?
C12 C13 1.507(4) . ?
C12 H12A 0.9900 . ?
C12 H12B 0.9900 . ?
C13 H13A 0.9900 . ?
C13 H13B 0.9900 . ?
C14 H14A 0.9800 . ?
C14 H14B 0.9800 . ?
C14 H14C 0.9800 . ?
C15 C16 1.516(3) . ?
C15 H15A 0.9900 . ?
C15 H15B 0.9900 . ?
C16 H16A 0.9900 . ?
C16 H16B 0.9900 . ?
C17 H17A 0.9800 . ?
C17 H17B 0.9800 . ?
C17 H17C 0.9800 . ?
C18 H18A 0.9800 . ?
C18 H18B 0.9800 . ?
C18 H18C 0.9800 . ?
C19 C24 1.525(2) . ?
C19 C20 1.540(2) . ?
C19 C25 1.560(2) . ?
C20 C21 1.514(3) . ?
C20 H20A 0.9900 . ?
C20 H20B 0.9900 . ?
C21 C22 1.527(3) . ?
C21 H21A 0.9900 . ?
C21 H21B 0.9900 . ?
C22 C23 1.544(2) . ?
C22 H22A 0.9900 . ?
C22 H22B 0.9900 . ?
C23 C27 1.528(2) . ?
C23 C26 1.552(2) . ?
C24 H24A 0.9800 . ?
C24 H24B 0.9800 . ?
C24 H24C 0.9800 . ?
C25 H25A 0.9800 . ?
C25 H25B 0.9800 . ?
C25 H25C 0.9800 . ?
C26 H26A 0.9800 . ?
C26 H26B 0.9800 . ?
C26 H26C 0.9800 . ?
C27 H27A 0.9800 . ?
C27 H27B 0.9800 . ?
C27 H27C 0.9800 . ?
C28 C33 1.522(3) . ?
C28 C29 1.544(2) . ?
C28 C34 1.550(3) . ?
C29 C30 1.528(3) . ?
C29 H29A 0.9900 . ?
C29 H29B 0.9900 . ?
C30 C31 1.514(3) . ?
C30 H30A 0.9900 . ?
C30 H30B 0.9900 . ?
C31 C32 1.538(2) . ?
C31 H31A 0.9900 . ?
C31 H31B 0.9900 . ?
C32 C36 1.523(2) . ?
C32 C35 1.555(3) . ?
C33 H33A 0.9800 . ?
C33 H33B 0.9800 . ?
C33 H33C 0.9800 . ?
C34 H34A 0.9800 . ?
C34 H34B 0.9800 . ?
C34 H34C 0.9800 . ?
C35 H35A 0.9800 . ?
C35 H35B 0.9800 . ?
C35 H35C 0.9800 . ?
C36 H36A 0.9800 . ?
C36 H36B 0.9800 . ?
C36 H36C 0.9800 . ?
C37 C38 1.536(3) . ?
C37 C42 1.536(3) . ?
C37 C43 1.555(3) . ?
C38 C39 1.522(3) . ?
C38 H38A 0.9900 . ?
C38 H38B 0.9900 . ?
C39 C40 1.528(4) . ?
C39 H39A 0.9900 . ?
C39 H39B 0.9900 . ?
C40 C41 1.544(3) . ?
C40 H40A 0.9900 . ?
C40 H40B 0.9900 . ?
C41 C45 1.531(3) . ?
C41 C44 1.553(4) . ?
C42 H42A 0.9800 . ?
C42 H42B 0.9800 . ?
C42 H42C 0.9800 . ?
C43 H43A 0.9800 . ?
C43 H43B 0.9800 . ?
C43 H43C 0.9800 . ?
C44 H44A 0.9800 . ?
C44 H44B 0.9800 . ?
C44 H44C 0.9800 . ?
C45 H45A 0.9800 . ?
C45 H45B 0.9800 . ?
C45 H45C 0.9800 . ?
N10 C46 1.443(13) . ?
N10 C50 1.468(13) . ?
C46 C52 1.523(15) . ?
C46 C47 1.553(14) . ?
C46 C51 1.585(15) . ?
C47 C48 1.554(14) . ?
C47 H47A 0.9900 . ?
C47 H47B 0.9900 . ?
C48 C49 1.539(18) . ?
C48 H48A 0.9900 . ?
C48 H48B 0.9900 . ?
C49 C50 1.533(17) . ?
C49 H49A 0.9900 . ?
C49 H49B 0.9900 . ?
C50 C53 1.528(13) . ?
C50 C54 1.560(13) . ?
C51 H51A 0.9800 . ?
C51 H51B 0.9800 . ?
C51 H51C 0.9800 . ?
C52 H52A 0.9800 . ?
C52 H52B 0.9800 . ?
C52 H52C 0.9800 . ?
C53 H53A 0.9800 . ?
C53 H53B 0.9800 . ?
C53 H53C 0.9800 . ?
C54 H54A 0.9800 . ?
C54 H54B 0.9800 . ?
C54 H54C 0.9800 . ?
